data_7001856
loop_
_publ_author_name
'Santillan, Guillermo A.'
'Carrano, Carl J.'

_publ_section_title
;
 Self assembly of silver(i) coordination polymers formed through
 hydrogen bonding with a new ditopic heteroscorpionate ligand
;
_journal_issue 33
_journal_name_full 'Dalton Transactions'
_journal_page_first 6599
_journal_page_last 6605
_journal_paper_doi 10.1039/b906047b
_journal_year 2009
_chemical_formula_sum 'C44 H58 Ag2 F12 N8 O6 Sb2'
_chemical_formula_weight 1482.22
_chemical_name_systematic
;
?
;
_space_group_IT_number 15
_symmetry_cell_setting monoclinic
_symmetry_space_group_name_Hall '-C 2yc'
_symmetry_space_group_name_H-M 'C 1 2/c 1'
_atom_sites_solution_hydrogens geom
_atom_sites_solution_primary direct
_atom_sites_solution_secondary difmap
_audit_creation_method SHELXL-97
_cell_angle_alpha 90.00
_cell_angle_beta 92.663(2)
_cell_angle_gamma 90.00
_cell_formula_units_Z 4
_cell_length_a 15.0535(4)
_cell_length_b 17.1969(4)
_cell_length_c 20.9904(6)
_cell_measurement_reflns_used 9930
_cell_measurement_temperature 240(2)
_cell_measurement_theta_max 24.68
_cell_measurement_theta_min 2.60
_cell_volume 5428.0(2)
_computing_cell_refinement 'Bruker SMART'
_computing_data_collection 'Bruker SMART'
_computing_data_reduction 'Bruker SAINT'
_computing_molecular_graphics 'Bruker SHELXTL'
_computing_publication_material 'Bruker SHELXTL'
_computing_structure_refinement 'SHELXL-97 (Sheldrick, 1997)'
_computing_structure_solution 'SHELXS-97 (Sheldrick, 1990)'
_diffrn_ambient_temperature 240(2)
_diffrn_measured_fraction_theta_full 0.996
_diffrn_measured_fraction_theta_max 0.996
_diffrn_measurement_device_type 'CCD area detector'
_diffrn_measurement_method 'phi and omega scans'
_diffrn_radiation_monochromator graphite
_diffrn_radiation_source 'fine-focus sealed tube'
_diffrn_radiation_type MoK\a
_diffrn_radiation_wavelength 0.71073
_diffrn_reflns_av_R_equivalents 0.0320
_diffrn_reflns_av_sigmaI/netI 0.0156
_diffrn_reflns_limit_h_max 17
_diffrn_reflns_limit_h_min -17
_diffrn_reflns_limit_k_max 17
_diffrn_reflns_limit_k_min -20
_diffrn_reflns_limit_l_max 24
_diffrn_reflns_limit_l_min -24
_diffrn_reflns_number 48734
_diffrn_reflns_theta_full 24.93
_diffrn_reflns_theta_max 24.93
_diffrn_reflns_theta_min 2.56
_exptl_absorpt_coefficient_mu 1.789
_exptl_absorpt_correction_T_max 0.6159
_exptl_absorpt_correction_T_min 0.5348
_exptl_absorpt_correction_type multi-scan
_exptl_absorpt_process_details SADABS
_exptl_crystal_colour colorless
_exptl_crystal_density_diffrn 1.814
_exptl_crystal_density_meas ?
_exptl_crystal_density_method .
_exptl_crystal_description block
_exptl_crystal_F_000 2920
_exptl_crystal_size_max 0.40
_exptl_crystal_size_mid 0.40
_exptl_crystal_size_min 0.30
_refine_diff_density_max 2.196
_refine_diff_density_min -1.406
_refine_diff_density_rms 0.101
_refine_ls_extinction_method none
_refine_ls_goodness_of_fit_ref 1.032
_refine_ls_hydrogen_treatment constr
_refine_ls_matrix_type full
_refine_ls_number_parameters 336
_refine_ls_number_reflns 4737
_refine_ls_number_restraints 0
_refine_ls_restrained_S_all 1.032
_refine_ls_R_factor_all 0.0517
_refine_ls_R_factor_gt 0.0413
_refine_ls_shift/su_max 0.002
_refine_ls_shift/su_mean 0.000
_refine_ls_structure_factor_coef Fsqd
_refine_ls_weighting_details 'calc w=1/[\s^2^(Fo^2^)+(0.0610P)^2^+34.0683P] where P=(Fo^2^+2Fc^2^)/3'
_refine_ls_weighting_scheme calc
_refine_ls_wR_factor_gt 0.1104
_refine_ls_wR_factor_ref 0.1217
_reflns_number_gt 3966
_reflns_number_total 4737
_reflns_threshold_expression >2sigma(I)
_cod_data_source_file b906047b.txt
_cod_data_source_block gs023a
_cod_depositor_comments
;
The following automatic conversions were performed:
'_symmetry_cell_setting' value 'Monoclinic' changed to 'monoclinic'
according to '/home/saulius/struct/CIF-dictionaries/cif_core.dic'
dictionary named 'cif_core.dic' version 2.4.1 from 2010-06-29.

Automatic conversion script
Id: cif_fix_enum 1527 2010-12-29 10:47:43Z saulius 
;
_cod_original_sg_symbol_H-M C2/c
_cod_database_code 7001856

loop_
_symmetry_equiv_pos_as_xyz
'x, y, z'
'-x, y, -z+1/2'
'x+1/2, y+1/2, z'
'-x+1/2, y+1/2, -z+1/2'
'-x, -y, -z'
'x, -y, z-1/2'
'-x+1/2, -y+1/2, -z'
'x+1/2, -y+1/2, z-1/2'

loop_
_atom_site_label
_atom_site_type_symbol
_atom_site_fract_x
_atom_site_fract_y
_atom_site_fract_z
_atom_site_U_iso_or_equiv
_atom_site_adp_type
_atom_site_occupancy
_atom_site_symmetry_multiplicity
_atom_site_calc_flag
_atom_site_refinement_flags
_atom_site_disorder_assembly
_atom_site_disorder_group
Ag1 Ag 1.02443(2) 0.17694(2) 0.180951(16) 0.04194(14) Uani 1 1 d . . .
N1 N 0.8773(3) 0.1125(2) 0.26448(18) 0.0420(9) Uani 1 1 d . . .
N2 N 0.8194(3) 0.1386(2) 0.21757(18) 0.0415(9) Uani 1 1 d . . .
N3 N 0.9172(2) 0.2284(2) 0.12659(17) 0.0359(8) Uani 1 1 d . . .
N4 N 0.8331(2) 0.2444(2) 0.14444(17) 0.0379(8) Uani 1 1 d . . .
O1 O 0.8928(2) 0.4257(2) 0.40834(16) 0.0498(8) Uani 1 1 d . . .
O2 O 0.7709(3) 0.3157(3) 0.42526(18) 0.0654(12) Uani 1 1 d . . .
C1 C 0.7152(5) 0.0900(4) 0.1306(3) 0.082(2) Uani 1 1 d . . .
H1B H 0.6948 0.0399 0.1145 0.123 Uiso 1 1 calc R . .
H1C H 0.7438 0.1181 0.0972 0.123 Uiso 1 1 calc R . .
H1D H 0.6648 0.1197 0.1445 0.123 Uiso 1 1 calc R . .
C2 C 0.7801(4) 0.0779(3) 0.1858(3) 0.0565(14) Uani 1 1 d . . .
C3 C 0.8126(4) 0.0120(3) 0.2134(3) 0.0611(15) Uani 1 1 d . . .
H3A H 0.7973 -0.0393 0.2020 0.073 Uiso 1 1 calc R . .
C4 C 0.8733(4) 0.0350(3) 0.2620(2) 0.0500(12) Uani 1 1 d . . .
C5 C 0.9260(5) -0.0142(4) 0.3084(3) 0.0670(16) Uani 1 1 d . . .
H5A H 0.9623 0.0188 0.3366 0.101 Uiso 1 1 calc R . .
H5B H 0.9641 -0.0489 0.2855 0.101 Uiso 1 1 calc R . .
H5C H 0.8860 -0.0447 0.3334 0.101 Uiso 1 1 calc R . .
C6 C 1.0052(3) 0.2511(3) 0.0320(2) 0.0496(12) Uani 1 1 d . . .
H6A H 1.0497 0.2230 0.0577 0.074 Uiso 1 1 calc R . .
H6B H 1.0277 0.3023 0.0221 0.074 Uiso 1 1 calc R . .
H6C H 0.9918 0.2229 -0.0073 0.074 Uiso 1 1 calc R . .
C7 C 0.9223(3) 0.2592(3) 0.0683(2) 0.0377(10) Uani 1 1 d . . .
C8 C 0.8424(4) 0.2949(3) 0.0503(2) 0.0487(12) Uani 1 1 d . . .
H8A H 0.8291 0.3209 0.0116 0.058 Uiso 1 1 calc R . .
C9 C 0.7867(3) 0.2853(3) 0.0988(2) 0.0453(11) Uani 1 1 d . . .
C10 C 0.6928(4) 0.3105(4) 0.1055(3) 0.0680(17) Uani 1 1 d . . .
H10A H 0.6728 0.2939 0.1466 0.102 Uiso 1 1 calc R . .
H10B H 0.6553 0.2873 0.0718 0.102 Uiso 1 1 calc R . .
H10C H 0.6892 0.3667 0.1025 0.102 Uiso 1 1 calc R . .
C11 C 0.7998(3) 0.2201(3) 0.2060(2) 0.0386(10) Uani 1 1 d . . .
H11A H 0.7342 0.2240 0.2014 0.046 Uiso 1 1 calc R . .
C12 C 0.8279(3) 0.2742(3) 0.2599(2) 0.0360(10) Uani 1 1 d . . .
C13 C 0.8859(3) 0.3348(3) 0.2521(2) 0.0418(11) Uani 1 1 d . . .
H13A H 0.9118 0.3419 0.2126 0.050 Uiso 1 1 calc R . .
C14 C 0.9064(3) 0.3851(3) 0.3018(2) 0.0432(11) Uani 1 1 d . . .
H14A H 0.9463 0.4262 0.2956 0.052 Uiso 1 1 calc R . .
C15 C 0.8698(3) 0.3765(3) 0.3600(2) 0.0392(10) Uani 1 1 d . . .
C16 C 0.8073(3) 0.3173(3) 0.3675(2) 0.0414(11) Uani 1 1 d . . .
C17 C 0.7875(3) 0.2661(3) 0.3183(2) 0.0423(11) Uani 1 1 d . . .
H17A H 0.7467 0.2256 0.3240 0.051 Uiso 1 1 calc R . .
C18 C 0.6857(5) 0.2867(6) 0.4294(3) 0.103(3) Uani 1 1 d . . .
H18A H 0.6683 0.2895 0.4733 0.154 Uiso 1 1 calc R . .
H18B H 0.6842 0.2329 0.4154 0.154 Uiso 1 1 calc R . .
H18C H 0.6448 0.3172 0.4025 0.154 Uiso 1 1 calc R . .
Sb1 Sb 1.0000 -0.27843(6) 0.2500 0.0886(3) Uani 1 2 d S . .
F1 F 1.0860(4) -0.1997(4) 0.2538(3) 0.149(2) Uani 1 1 d . . .
F2 F 0.9958(4) -0.2797(5) 0.3372(3) 0.140(2) Uani 1 1 d . . .
F3 F 1.0919(6) -0.3460(5) 0.2552(4) 0.200(4) Uani 1 1 d . . .
Sb2 Sb 1.0000 0.0000 0.5000 0.0780(2) Uani 1 2 d S . .
F4 F 0.9700(10) 0.0620(6) 0.5614(4) 0.281(8) Uani 1 1 d . . .
F5 F 1.0968(6) 0.0560(6) 0.5005(7) 0.295(8) Uani 1 1 d . . .
F6 F 0.9421(4) 0.0693(3) 0.4437(2) 0.1152(18) Uani 1 1 d . . .
O3 O 0.8595(3) 0.4212(4) 0.5312(2) 0.0907(16) Uani 1 1 d . . .
C19 C 0.7808(6) 0.4494(9) 0.5562(5) 0.140(5) Uani 1 1 d . . .
H19A H 0.7353 0.4086 0.5557 0.168 Uiso 1 1 calc R . .
H19B H 0.7577 0.4936 0.5309 0.168 Uiso 1 1 calc R . .
C20 C 0.8033(7) 0.4734(8) 0.6208(5) 0.140(4) Uani 1 1 d . . .
H20A H 0.7903 0.4318 0.6509 0.168 Uiso 1 1 calc R . .
H20B H 0.7695 0.5198 0.6318 0.168 Uiso 1 1 calc R . .
C21 C 0.8989(7) 0.4903(6) 0.6228(4) 0.110(3) Uani 1 1 d . . .
H21A H 0.9098 0.5458 0.6164 0.132 Uiso 1 1 calc R . .
H21B H 0.9274 0.4742 0.6637 0.132 Uiso 1 1 calc R . .
C22 C 0.9314(6) 0.4443(6) 0.5703(4) 0.106(3) Uani 1 1 d . . .
H22A H 0.9724 0.4755 0.5458 0.128 Uiso 1 1 calc R . .
H22B H 0.9636 0.3985 0.5870 0.128 Uiso 1 1 calc R . .

loop_
_atom_site_aniso_label
_atom_site_aniso_U_11
_atom_site_aniso_U_22
_atom_site_aniso_U_33
_atom_site_aniso_U_23
_atom_site_aniso_U_13
_atom_site_aniso_U_12
Ag1 0.0368(2) 0.0523(2) 0.0366(2) 0.00327(16) -0.00015(14) 0.00438(16)
N1 0.042(2) 0.050(2) 0.035(2) 0.0008(17) 0.0048(16) -0.0101(18)
N2 0.043(2) 0.045(2) 0.036(2) -0.0050(17) 0.0007(17) -0.0123(18)
N3 0.0317(19) 0.044(2) 0.0316(19) -0.0032(16) -0.0001(15) -0.0015(16)
N4 0.034(2) 0.048(2) 0.0315(19) -0.0034(17) 0.0001(15) 0.0004(17)
O1 0.059(2) 0.0434(19) 0.047(2) -0.0144(16) -0.0033(16) -0.0021(16)
O2 0.054(2) 0.104(3) 0.039(2) -0.017(2) 0.0137(17) -0.024(2)
C1 0.098(5) 0.068(4) 0.076(4) -0.021(3) -0.036(4) -0.022(4)
C2 0.062(3) 0.058(3) 0.049(3) -0.012(3) -0.001(3) -0.019(3)
C3 0.078(4) 0.047(3) 0.058(3) -0.009(3) 0.006(3) -0.020(3)
C4 0.062(3) 0.047(3) 0.043(3) 0.003(2) 0.013(2) -0.010(2)
C5 0.086(4) 0.055(3) 0.061(4) 0.013(3) 0.008(3) -0.002(3)
C6 0.046(3) 0.065(3) 0.038(3) -0.001(2) 0.007(2) -0.003(2)
C7 0.040(2) 0.043(3) 0.031(2) -0.0049(19) 0.0007(18) -0.005(2)
C8 0.053(3) 0.058(3) 0.035(3) 0.006(2) -0.005(2) 0.002(2)
C9 0.041(3) 0.056(3) 0.038(3) -0.006(2) -0.006(2) 0.004(2)
C10 0.056(4) 0.092(5) 0.055(3) -0.003(3) -0.005(3) 0.025(3)
C11 0.029(2) 0.052(3) 0.035(2) -0.004(2) 0.0015(18) -0.007(2)
C12 0.027(2) 0.046(3) 0.035(2) -0.0037(19) 0.0021(17) 0.0019(19)
C13 0.041(3) 0.048(3) 0.036(2) -0.004(2) 0.007(2) -0.004(2)
C14 0.042(3) 0.042(3) 0.046(3) -0.004(2) 0.005(2) -0.009(2)
C15 0.040(2) 0.038(2) 0.039(2) -0.007(2) -0.0034(19) 0.006(2)
C16 0.036(2) 0.056(3) 0.033(2) -0.003(2) 0.0042(19) 0.001(2)
C17 0.036(2) 0.053(3) 0.038(2) -0.004(2) 0.0049(19) -0.011(2)
C18 0.071(5) 0.183(9) 0.056(4) -0.017(5) 0.027(3) -0.039(5)
Sb1 0.0451(3) 0.1380(7) 0.0836(5) 0.000 0.0112(3) 0.000
F1 0.106(4) 0.181(6) 0.157(6) 0.028(5) -0.024(4) -0.044(4)
F2 0.116(4) 0.219(7) 0.087(3) 0.002(4) 0.021(3) 0.009(4)
F3 0.206(8) 0.207(8) 0.194(7) 0.058(6) 0.076(6) 0.122(7)
Sb2 0.0880(5) 0.0574(4) 0.0846(5) -0.0006(3) -0.0384(4) 0.0004(3)
F4 0.496(19) 0.233(9) 0.108(5) -0.022(6) -0.054(8) 0.243(12)
F5 0.156(7) 0.176(8) 0.54(2) 0.159(11) -0.144(10) -0.056(6)
F6 0.150(4) 0.080(3) 0.109(4) 0.005(3) -0.061(3) 0.021(3)
O3 0.072(3) 0.142(5) 0.059(3) -0.037(3) 0.006(2) -0.013(3)
C19 0.074(6) 0.242(14) 0.105(7) -0.034(8) 0.007(5) 0.020(7)
C20 0.115(8) 0.186(11) 0.123(8) -0.066(8) 0.056(7) -0.008(8)
C21 0.152(9) 0.101(6) 0.077(5) -0.029(5) 0.006(5) -0.023(6)
C22 0.083(5) 0.163(9) 0.074(5) -0.045(5) 0.005(4) -0.029(5)

loop_
_atom_type_symbol
_atom_type_description
_atom_type_scat_dispersion_real
_atom_type_scat_dispersion_imag
_atom_type_scat_source
C C 0.0033 0.0016 'International Tables Vol C Tables 4.2.6.8 and 6.1.1.4'
H H 0.0000 0.0000 'International Tables Vol C Tables 4.2.6.8 and 6.1.1.4'
N N 0.0061 0.0033 'International Tables Vol C Tables 4.2.6.8 and 6.1.1.4'
O O 0.0106 0.0060 'International Tables Vol C Tables 4.2.6.8 and 6.1.1.4'
F F 0.0171 0.0103 'International Tables Vol C Tables 4.2.6.8 and 6.1.1.4'
Ag Ag -0.8971 1.1015 'International Tables Vol C Tables 4.2.6.8 and 6.1.1.4'
Sb Sb -0.5866 1.5461 'International Tables Vol C Tables 4.2.6.8 and 6.1.1.4'

loop_
_geom_angle_atom_site_label_1
_geom_angle_atom_site_label_2
_geom_angle_atom_site_label_3
_geom_angle
_geom_angle_site_symmetry_1
_geom_angle_site_symmetry_3
_geom_angle_publ_flag
N3 Ag1 N1 172.98(15) . 2_755 ?
N3 Ag1 Ag1 107.59(10) . 2_755 ?
N1 Ag1 Ag1 71.29(10) 2_755 2_755 ?
C4 N1 N2 106.0(4) . . ?
C4 N1 Ag1 124.6(4) . 2_755 ?
N2 N1 Ag1 128.3(3) . 2_755 ?
N1 N2 C2 110.6(4) . . ?
N1 N2 C11 124.0(4) . . ?
C2 N2 C11 125.4(4) . . ?
C7 N3 N4 105.4(4) . . ?
C7 N3 Ag1 125.5(3) . . ?
N4 N3 Ag1 128.8(3) . . ?
C9 N4 N3 111.4(4) . . ?
C9 N4 C11 125.6(4) . . ?
N3 N4 C11 122.9(4) . . ?
C16 O2 C18 118.6(5) . . ?
C3 C2 N2 107.0(5) . . ?
C3 C2 C1 131.1(5) . . ?
N2 C2 C1 121.9(5) . . ?
C2 C3 C4 106.7(5) . . ?
N1 C4 C3 109.8(5) . . ?
N1 C4 C5 121.3(5) . . ?
C3 C4 C5 128.9(5) . . ?
N3 C7 C8 109.7(4) . . ?
N3 C7 C6 120.8(4) . . ?
C8 C7 C6 129.4(4) . . ?
C9 C8 C7 107.5(4) . . ?
N4 C9 C8 106.0(4) . . ?
N4 C9 C10 123.0(5) . . ?
C8 C9 C10 131.0(5) . . ?
N2 C11 N4 110.3(4) . . ?
N2 C11 C12 115.0(4) . . ?
N4 C11 C12 112.9(4) . . ?
C13 C12 C17 118.9(4) . . ?
C13 C12 C11 122.4(4) . . ?
C17 C12 C11 118.4(4) . . ?
C12 C13 C14 120.5(4) . . ?
C15 C14 C13 121.4(4) . . ?
O1 C15 C14 120.0(4) . . ?
O1 C15 C16 121.4(4) . . ?
C14 C15 C16 118.6(4) . . ?
O2 C16 C17 125.1(5) . . ?
O2 C16 C15 114.7(4) . . ?
C17 C16 C15 120.2(4) . . ?
C16 C17 C12 120.3(4) . . ?
F3 Sb1 F3 99.9(7) 2_755 . ?
F3 Sb1 F2 89.5(4) 2_755 . ?
F3 Sb1 F2 89.6(3) . . ?
F3 Sb1 F2 89.6(3) 2_755 2_755 ?
F3 Sb1 F2 89.5(4) . 2_755 ?
F2 Sb1 F2 178.7(5) . 2_755 ?
F3 Sb1 F1 173.7(4) 2_755 . ?
F3 Sb1 F1 86.4(4) . . ?
F2 Sb1 F1 91.3(3) . . ?
F2 Sb1 F1 89.7(3) 2_755 . ?
F3 Sb1 F1 86.4(4) 2_755 2_755 ?
F3 Sb1 F1 173.7(4) . 2_755 ?
F2 Sb1 F1 89.7(3) . 2_755 ?
F2 Sb1 F1 91.3(3) 2_755 2_755 ?
F1 Sb1 F1 87.4(5) . 2_755 ?
F5 Sb2 F5 180.0(5) . 5_756 ?
F5 Sb2 F4 84.5(7) . . ?
F5 Sb2 F4 95.5(7) 5_756 . ?
F5 Sb2 F4 95.5(7) . 5_756 ?
F5 Sb2 F4 84.5(7) 5_756 5_756 ?
F4 Sb2 F4 180.000(2) . 5_756 ?
F5 Sb2 F6 90.9(3) . . ?
F5 Sb2 F6 89.1(3) 5_756 . ?
F4 Sb2 F6 87.0(3) . . ?
F4 Sb2 F6 93.0(3) 5_756 . ?
F5 Sb2 F6 89.1(3) . 5_756 ?
F5 Sb2 F6 90.9(3) 5_756 5_756 ?
F4 Sb2 F6 93.0(3) . 5_756 ?
F4 Sb2 F6 87.0(3) 5_756 5_756 ?
F6 Sb2 F6 180.0(2) . 5_756 ?
C22 O3 C19 109.2(6) . . ?
O3 C19 C20 106.5(8) . . ?
C19 C20 C21 105.7(8) . . ?
C22 C21 C20 103.5(7) . . ?
O3 C22 C21 108.8(7) . . ?

loop_
_geom_bond_atom_site_label_1
_geom_bond_atom_site_label_2
_geom_bond_distance
_geom_bond_site_symmetry_2
_geom_bond_publ_flag
Ag1 N3 2.126(4) . ?
Ag1 N1 2.138(4) 2_755 ?
Ag1 Ag1 3.0236(7) 2_755 ?
N1 C4 1.335(7) . ?
N1 N2 1.362(6) . ?
N1 Ag1 2.138(4) 2_755 ?
N2 C2 1.359(6) . ?
N2 C11 1.450(6) . ?
N3 C7 1.339(6) . ?
N3 N4 1.365(5) . ?
N4 C9 1.356(6) . ?
N4 C11 1.468(6) . ?
O1 C15 1.353(6) . ?
O2 C16 1.354(6) . ?
O2 C18 1.383(8) . ?
C1 C2 1.494(8) . ?
C2 C3 1.355(9) . ?
C3 C4 1.395(8) . ?
C4 C5 1.491(8) . ?
C6 C7 1.497(7) . ?
C7 C8 1.388(7) . ?
C8 C9 1.359(7) . ?
C9 C10 1.491(8) . ?
C11 C12 1.510(6) . ?
C12 C13 1.373(7) . ?
C12 C17 1.401(6) . ?
C13 C14 1.379(7) . ?
C14 C15 1.372(7) . ?
C15 C16 1.399(7) . ?
C16 C17 1.379(7) . ?
Sb1 F3 1.806(6) 2_755 ?
Sb1 F3 1.806(6) . ?
Sb1 F2 1.834(5) . ?
Sb1 F2 1.834(5) 2_755 ?
Sb1 F1 1.872(6) . ?
Sb1 F1 1.872(6) 2_755 ?
Sb2 F5 1.747(8) . ?
Sb2 F5 1.747(8) 5_756 ?
Sb2 F4 1.749(7) . ?
Sb2 F4 1.749(7) 5_756 ?
Sb2 F6 1.866(4) . ?
Sb2 F6 1.866(4) 5_756 ?
O3 C22 1.386(9) . ?
O3 C19 1.405(10) . ?
C19 C20 1.443(13) . ?
C20 C21 1.466(13) . ?
C21 C22 1.461(11) . ?
